data_7058458
loop_
_publ_author_name
'Yan, Chao'
'Cheng, Guangbin'
'Wang, Kangcai'
'Liu, Tianlin'
'Jin, Yunhe'
'Yang, Hongwei'
'Zhang, Qinghua'

_publ_section_title
;
 Exploring the reactive chemistry of FOX-7: synthesis of cyclic
 triazinane-based energetic materials featuring the FOX-7 backbone
;
_journal_issue 26
_journal_name_full 'New Journal of Chemistry'
_journal_page_first 10429
_journal_paper_doi 10.1039/C9NJ01932D
_journal_volume 43
_journal_year 2019
_chemical_formula_moiety '4(C7 H14 Cl N2), 4(C5 H4 N7 O8), H2 O'
_chemical_formula_sum 'C48 H74 Cl4 N36 O33'
_chemical_formula_weight 1825.23
_space_group_crystal_system monoclinic
_space_group_IT_number 14
_space_group_name_Hall '-P 2yn'
_space_group_name_H-M_alt 'P 1 21/n 1'
_symmetry_space_group_name_Hall '-P 2yn'
_symmetry_space_group_name_H-M 'P 1 21/n 1'
_atom_sites_solution_hydrogens mixed
_atom_sites_solution_primary dual
_audit_creation_date 2019-02-26
_audit_creation_method
;
Olex2 1.2
(compiled 2018.05.29 svn.r3508 for OlexSys, GUI svn.r5506)
;
_audit_update_record
;
2019-05-15 deposited with the CCDC.    2019-06-06 downloaded from the CCDC.
;
_cell_angle_alpha 90
_cell_angle_beta 98.238(4)
_cell_angle_gamma 90
_cell_formula_units_Z 1
_cell_length_a 13.790(2)
_cell_length_b 7.0973(11)
_cell_length_c 19.700(3)
_cell_measurement_reflns_used 1026
_cell_measurement_temperature 173
_cell_measurement_theta_max 20.488
_cell_measurement_theta_min 2.985
_cell_volume 1908.2(5)
_computing_cell_refinement 'SAINT v8.34A (Bruker, 2013)'
_computing_data_collection 'Bruker APEX 3'
_computing_data_reduction 'SAINT v8.34A (Bruker, 2013)'
_computing_molecular_graphics 'Olex2 (Dolomanov et al., 2009)'
_computing_publication_material 'Olex2 (Dolomanov et al., 2009)'
_computing_structure_refinement 'ShelXL (Sheldrick, 2015)'
_computing_structure_solution 'ShelXT (Sheldrick, 2015)'
_diffrn_ambient_temperature 173
_diffrn_measured_fraction_theta_full 0.999
_diffrn_measured_fraction_theta_max 0.992
_diffrn_measurement_device_type 'CCD area detector'
_diffrn_measurement_method 'phi and omega scans'
_diffrn_radiation_monochromator graphite
_diffrn_radiation_type MoK\a
_diffrn_radiation_wavelength 0.71073
_diffrn_reflns_av_R_equivalents 0.0854
_diffrn_reflns_av_unetI/netI 0.0788
_diffrn_reflns_Laue_measured_fraction_full 0.999
_diffrn_reflns_Laue_measured_fraction_max 0.992
_diffrn_reflns_limit_h_max 15
_diffrn_reflns_limit_h_min -17
_diffrn_reflns_limit_k_max 9
_diffrn_reflns_limit_k_min -9
_diffrn_reflns_limit_l_max 25
_diffrn_reflns_limit_l_min -25
_diffrn_reflns_number 16374
_diffrn_reflns_point_group_measured_fraction_full 0.999
_diffrn_reflns_point_group_measured_fraction_max 0.992
_diffrn_reflns_theta_full 25.242
_diffrn_reflns_theta_max 27.404
_diffrn_reflns_theta_min 1.940
_exptl_absorpt_coefficient_mu 0.267
_exptl_absorpt_correction_T_max 0.7455
_exptl_absorpt_correction_T_min 0.6499
_exptl_absorpt_correction_type multi-scan
_exptl_absorpt_process_details
;
SADABS-2014/5 (Bruker,2014/5) was used for absorption correction.
wR2(int) was 0.0656 before and 0.0514 after correction.
The Ratio of minimum to maximum transmission is 0.8718.
The \l/2 correction factor is 0.00150.
;
_exptl_crystal_colour 'clear whiteish colourless'
_exptl_crystal_colour_lustre clear
_exptl_crystal_colour_modifier whiteish
_exptl_crystal_colour_primary colourless
_exptl_crystal_density_diffrn 1.588
_exptl_crystal_description block
_exptl_crystal_F_000 946
_exptl_crystal_size_max 0.22
_exptl_crystal_size_mid 0.2
_exptl_crystal_size_min 0.18
_refine_diff_density_max 0.424
_refine_diff_density_min -0.485
_refine_diff_density_rms 0.066
_refine_ls_extinction_method none
_refine_ls_goodness_of_fit_ref 1.022
_refine_ls_hydrogen_treatment constr
_refine_ls_matrix_type full
_refine_ls_number_parameters 311
_refine_ls_number_reflns 4304
_refine_ls_number_restraints 54
_refine_ls_restrained_S_all 1.018
_refine_ls_R_factor_all 0.1216
_refine_ls_R_factor_gt 0.0606
_refine_ls_shift/su_max 0.000
_refine_ls_shift/su_mean 0.000
_refine_ls_structure_factor_coef Fsqd
_refine_ls_weighting_details 'w=1/[\s^2^(Fo^2^)+(0.0663P)^2^+0.0748P] where P=(Fo^2^+2Fc^2^)/3'
_refine_ls_weighting_scheme calc
_refine_ls_wR_factor_gt 0.1345
_refine_ls_wR_factor_ref 0.1666
_reflns_Friedel_coverage 0.000
_reflns_number_gt 2402
_reflns_number_total 4304
_reflns_threshold_expression 'I > 2\s(I)'
_cod_data_source_file c9nj01932d2.cif
_cod_data_source_block a
_cod_depositor_comments 'Adding full bibliography for 7058456--7058460.cif.'
_cod_original_cell_volume 1908.3(5)
_cod_database_code 7058458
_shelx_shelxl_version_number 2018/3
_shelx_space_group_comment
;
The symmetry employed for this shelxl refinement is uniquely defined
by the following loop, which should always be used as a source of
symmetry information in preference to the above space-group names.
They are only intended as comments.
;
_olex2_refinement_description
;
1. Fixed Uiso
 At 1.2 times of:
  All C(H,H) groups, All N(H) groups
 At 1.5 times of:
  All O(H,H) groups
2. Uiso/Uaniso restraints and constraints
Uanis(O3A) \\sim Ueq, Uanis(N2A) \\sim Ueq, Uanis(O3) \\sim Ueq, Uanis(N2)
\\sim Ueq, Uanis(O4A) \\sim Ueq, Uanis(O4) \\sim Ueq: with sigma of 0.02 and
sigma for terminal atoms of 0.04
3. Rigid body (RIGU) restrains
 O3A, O3, N2A, N2, O4A, O4
 with sigma for 1-2 distances of 0.004 and sigma for 1-3 distances of 0.004
4. Others
 Sof(O3A)=Sof(N2A)=Sof(O4A)=1-FVAR(1)
 Sof(N2)=Sof(O4)=Sof(O3)=FVAR(1)
 Fixed Sof: O1W(0.25) H1WA(0.25) H1WB(0.25)
5.a Free rotating group:
 O1W(H1WA,H1WB)
5.b Secondary CH2 refined with riding coordinates:
 C10(H10A,H10B), C9(H9A,H9B), C6(H6A,H6B), C8(H8A,H8B), C12(H12A,H12B), C7(H7A,
 H7B), C11(H11A,H11B), C3(H3A,H3B)
5.c Aromatic/amide H refined with riding coordinates:
 N5(H5), N3(H3)
;
_olex2_submission_special_instructions 'No special instructions were received'

loop_
_space_group_symop_operation_xyz
'x, y, z'
'-x+1/2, y+1/2, -z+1/2'
'-x, -y, -z'
'x-1/2, -y-1/2, z-1/2'

loop_
_atom_site_label
_atom_site_type_symbol
_atom_site_fract_x
_atom_site_fract_y
_atom_site_fract_z
_atom_site_U_iso_or_equiv
_atom_site_adp_type
_atom_site_occupancy
_atom_site_site_symmetry_order
_atom_site_calc_flag
_atom_site_refinement_flags_posn
_atom_site_refinement_flags_adp
_atom_site_refinement_flags_occupancy
_atom_site_disorder_assembly
_atom_site_disorder_group
Cl1 Cl 0.84317(8) 0.27653(11) 0.49860(4) 0.0434(3) Uani 1 1 d . . . . .
O6 O -0.07883(16) 0.1944(3) 0.29456(11) 0.0414(6) Uani 1 1 d . . . . .
N8 N 0.79844(17) 0.5585(3) 0.40762(11) 0.0218(5) Uani 1 1 d . . . . .
N7 N 0.09449(19) 0.2120(4) 0.36393(13) 0.0340(6) Uani 1 1 d . . . . .
N9 N 0.79061(18) 0.9160(3) 0.39306(12) 0.0284(6) Uani 1 1 d . . . . .
N6 N -0.01045(19) 0.1972(4) 0.25850(13) 0.0337(6) Uani 1 1 d . . . . .
O5 O -0.02789(18) 0.1882(4) 0.19454(11) 0.0625(8) Uani 1 1 d . . . . .
O8 O 0.0884(2) 0.3646(4) 0.39121(12) 0.0637(8) Uani 1 1 d . . . . .
O7 O 0.1099(2) 0.0652(4) 0.39498(12) 0.0619(8) Uani 1 1 d . . . . .
N5 N 0.1629(2) 0.1998(4) 0.19067(13) 0.0460(8) Uani 1 1 d . . . . .
H5 H 0.104778 0.186792 0.166094 0.055 Uiso 1 1 calc R . . . .
N3 N 0.3340(2) 0.2016(5) 0.20429(15) 0.0508(9) Uani 1 1 d . . . . .
H3 H 0.390317 0.188960 0.188731 0.061 Uiso 1 1 calc R . . . .
N4 N 0.2528(2) 0.2187(5) 0.29983(13) 0.0454(8) Uani 1 1 d . . . . .
C0AA C 0.1684(2) 0.2073(4) 0.25738(14) 0.0273(7) Uani 1 1 d . . . . .
C5 C 0.0831(2) 0.2053(4) 0.28933(14) 0.0277(7) Uani 1 1 d . . . . .
N1 N 0.5160(2) 0.2064(4) 0.2994(2) 0.0531(9) Uani 1 1 d . . . . .
O2 O 0.58743(19) 0.2102(4) 0.34567(18) 0.0728(9) Uani 1 1 d . . . . .
O1 O 0.5260(2) 0.1972(5) 0.23711(18) 0.0833(11) Uani 1 1 d . . . . .
C2 C 0.3353(2) 0.2096(4) 0.27075(17) 0.0328(7) Uani 1 1 d . . . . .
C10 C 0.8976(2) 0.6450(4) 0.43001(16) 0.0297(7) Uani 1 1 d . . . . .
H10A H 0.945722 0.593665 0.402120 0.036 Uiso 1 1 calc R . . . .
H10B H 0.920151 0.614261 0.478731 0.036 Uiso 1 1 calc R . . . .
C9 C 0.7674(2) 0.6081(4) 0.33281(14) 0.0297(7) Uani 1 1 d . . . . .
H9A H 0.701982 0.554376 0.316466 0.036 Uiso 1 1 calc R . . . .
H9B H 0.814760 0.555829 0.304484 0.036 Uiso 1 1 calc R . . . .
C6 C 0.7642(2) 0.8241(4) 0.32668(15) 0.0339(8) Uani 1 1 d . . . . .
H6A H 0.809934 0.865287 0.295219 0.041 Uiso 1 1 calc R . . . .
H6B H 0.697317 0.863726 0.306651 0.041 Uiso 1 1 calc R . . . .
C8 C 0.7221(3) 0.8552(4) 0.43899(16) 0.0353(8) Uani 1 1 d . . . . .
H8A H 0.654951 0.894804 0.419754 0.042 Uiso 1 1 calc R . . . .
H8B H 0.739357 0.917185 0.484118 0.042 Uiso 1 1 calc R . . . .
N2 N 0.417(2) 0.244(4) 0.3876(15) 0.058(5) Uani 0.45(7) 1 d . U P A 1
C12 C 0.8030(3) 0.3485(4) 0.41326(15) 0.0326(8) Uani 1 1 d . . . . .
H12A H 0.848421 0.299010 0.382947 0.039 Uiso 1 1 calc R . . . .
H12B H 0.737206 0.295071 0.397736 0.039 Uiso 1 1 calc R . . . .
C7 C 0.8897(2) 0.8579(4) 0.42083(16) 0.0349(8) Uani 1 1 d . . . . .
H7A H 0.909272 0.919961 0.465706 0.042 Uiso 1 1 calc R . . . .
H7B H 0.935579 0.899560 0.389482 0.042 Uiso 1 1 calc R . . . .
C1 C 0.4234(2) 0.2106(5) 0.31619(19) 0.0414(9) Uani 1 1 d . . . . .
C11 C 0.7244(2) 0.6413(4) 0.44870(16) 0.0342(8) Uani 1 1 d . . . . .
H11A H 0.742641 0.610231 0.497861 0.041 Uiso 1 1 calc R . . . .
H11B H 0.658723 0.587663 0.432942 0.041 Uiso 1 1 calc R . . . .
C3 C 0.2472(3) 0.2119(5) 0.15531(17) 0.0399(8) Uani 1 1 d . . . . .
H3A H 0.246180 0.107133 0.122030 0.048 Uiso 1 1 calc R . . . .
H3B H 0.245903 0.332216 0.129778 0.048 Uiso 1 1 calc R . . . .
O4 O 0.425(2) 0.403(4) 0.4135(15) 0.094(5) Uani 0.45(7) 1 d . U P A 1
O3 O 0.400(2) 0.106(6) 0.4217(12) 0.087(6) Uani 0.45(7) 1 d . U P A 1
O3A O 0.427(2) 0.041(4) 0.4161(10) 0.089(5) Uani 0.55(7) 1 d . U P A 2
N2A N 0.4206(18) 0.196(4) 0.3913(10) 0.050(4) Uani 0.55(7) 1 d . U P A 2
O4A O 0.410(2) 0.344(5) 0.4189(11) 0.089(6) Uani 0.55(7) 1 d . U P A 2
O1W O 0.436(2) -0.281(3) 0.4570(9) 0.145(8) Uani 0.25 1 d . . P . .
H1WA H 0.467184 -0.174541 0.461919 0.217 Uiso 0.25 1 d G . P . .
H1WB H 0.397636 -0.279408 0.488588 0.217 Uiso 0.25 1 d G . P . .

loop_
_atom_site_aniso_label
_atom_site_aniso_U_11
_atom_site_aniso_U_22
_atom_site_aniso_U_33
_atom_site_aniso_U_23
_atom_site_aniso_U_13
_atom_site_aniso_U_12
Cl1 0.0735(7) 0.0250(4) 0.0304(4) 0.0030(3) 0.0036(4) 0.0012(4)
O6 0.0200(13) 0.0689(17) 0.0379(12) -0.0002(11) 0.0134(10) -0.0009(11)
N8 0.0209(13) 0.0224(12) 0.0223(11) -0.0020(10) 0.0040(10) -0.0003(10)
N7 0.0212(15) 0.0513(18) 0.0310(14) 0.0021(14) 0.0085(11) 0.0026(13)
N9 0.0277(15) 0.0233(13) 0.0340(13) 0.0038(11) 0.0036(11) 0.0023(11)
N6 0.0224(15) 0.0512(17) 0.0284(13) -0.0014(12) 0.0064(11) -0.0016(13)
O5 0.0256(14) 0.135(3) 0.0266(12) -0.0066(14) 0.0021(10) -0.0005(15)
O8 0.080(2) 0.0673(19) 0.0439(15) -0.0193(14) 0.0097(14) 0.0075(17)
O7 0.070(2) 0.075(2) 0.0422(14) 0.0219(14) 0.0116(13) 0.0139(16)
N5 0.0260(16) 0.088(2) 0.0252(14) -0.0034(14) 0.0084(12) -0.0021(16)
N3 0.0239(17) 0.092(3) 0.0404(17) -0.0022(16) 0.0173(13) -0.0013(16)
N4 0.0186(15) 0.088(2) 0.0311(14) -0.0016(14) 0.0075(12) 0.0000(15)
C0AA 0.0233(17) 0.0320(16) 0.0278(15) -0.0021(13) 0.0076(13) 0.0026(14)
C5 0.0169(16) 0.0415(18) 0.0250(14) -0.0011(13) 0.0037(12) -0.0007(14)
N1 0.0230(18) 0.058(2) 0.080(2) 0.0084(19) 0.0101(17) -0.0023(15)
O2 0.0191(15) 0.087(2) 0.107(3) 0.0106(18) -0.0093(16) -0.0025(14)
O1 0.0324(18) 0.139(3) 0.085(2) 0.005(2) 0.0305(16) 0.0021(17)
C2 0.0231(18) 0.0333(17) 0.0437(18) 0.0011(15) 0.0108(14) 0.0006(15)
C10 0.0187(17) 0.0325(17) 0.0360(16) 0.0010(14) -0.0026(13) -0.0025(14)
C9 0.0282(18) 0.0381(19) 0.0220(14) 0.0018(13) 0.0003(13) -0.0005(14)
C6 0.033(2) 0.0363(19) 0.0308(16) 0.0071(13) -0.0004(14) -0.0021(15)
C8 0.037(2) 0.0302(17) 0.0420(18) 0.0025(15) 0.0167(15) 0.0083(15)
N2 0.026(7) 0.078(9) 0.064(9) 0.024(6) -0.021(6) -0.008(7)
C12 0.046(2) 0.0206(15) 0.0304(15) -0.0008(13) 0.0029(14) -0.0007(15)
C7 0.0300(19) 0.0330(18) 0.0400(17) 0.0029(15) -0.0008(15) -0.0057(15)
C1 0.0182(18) 0.058(2) 0.048(2) -0.0003(18) 0.0053(15) -0.0023(16)
C11 0.035(2) 0.0318(17) 0.0408(18) -0.0031(14) 0.0218(15) 0.0007(15)
C3 0.032(2) 0.056(2) 0.0338(17) -0.0020(16) 0.0138(15) -0.0014(17)
O4 0.114(11) 0.092(9) 0.068(7) 0.003(8) -0.014(7) -0.016(9)
O3 0.080(11) 0.106(12) 0.078(7) 0.039(9) 0.026(7) -0.004(9)
O3A 0.108(10) 0.099(8) 0.058(5) 0.027(6) 0.002(6) 0.011(7)
N2A 0.029(6) 0.080(8) 0.040(6) 0.002(5) 0.001(5) 0.001(6)
O4A 0.104(11) 0.108(10) 0.054(6) -0.022(8) 0.008(6) 0.024(9)
O1W 0.18(2) 0.124(14) 0.098(13) -0.001(11) -0.074(13) -0.015(13)

loop_
_atom_type_symbol
_atom_type_description
_atom_type_scat_dispersion_real
_atom_type_scat_dispersion_imag
_atom_type_scat_source
C C 0.0033 0.0016 'International Tables Vol C Tables 4.2.6.8 and 6.1.1.4'
H H 0.0000 0.0000 'International Tables Vol C Tables 4.2.6.8 and 6.1.1.4'
Cl Cl 0.1484 0.1585 'International Tables Vol C Tables 4.2.6.8 and 6.1.1.4'
N N 0.0061 0.0033 'International Tables Vol C Tables 4.2.6.8 and 6.1.1.4'
O O 0.0106 0.0060 'International Tables Vol C Tables 4.2.6.8 and 6.1.1.4'

loop_
_geom_angle_atom_site_label_1
_geom_angle_atom_site_label_2
_geom_angle_atom_site_label_3
_geom_angle
C10 N8 C9 107.9(2)
C10 N8 C11 109.9(2)
C12 N8 C10 111.0(2)
C12 N8 C9 107.9(2)
C12 N8 C11 111.9(2)
C11 N8 C9 108.2(2)
O8 N7 C5 118.1(3)
O7 N7 O8 124.1(3)
O7 N7 C5 117.8(3)
C6 N9 C8 108.8(2)
C7 N9 C6 108.1(2)
C7 N9 C8 109.8(2)
O6 N6 C5 119.5(2)
O5 N6 O6 121.1(3)
O5 N6 C5 119.4(3)
C0AA N5 H5 118.3
C0AA N5 C3 123.3(3)
C3 N5 H5 118.3
C2 N3 H3 117.8
C2 N3 C3 124.4(3)
C3 N3 H3 117.8
C0AA N4 C2 116.4(3)
N5 C0AA N4 123.5(3)
N5 C0AA C5 121.1(3)
N4 C0AA C5 115.4(3)
N6 C5 N7 114.5(3)
N6 C5 C0AA 127.3(3)
C0AA C5 N7 118.2(3)
O2 N1 O1 122.2(3)
O2 N1 C1 119.4(4)
O1 N1 C1 118.4(3)
N3 C2 N4 122.4(3)
N3 C2 C1 121.7(3)
N4 C2 C1 115.8(3)
N8 C10 H10A 109.9
N8 C10 H10B 109.9
N8 C10 C7 108.9(2)
H10A C10 H10B 108.3
C7 C10 H10A 109.9
C7 C10 H10B 109.9
N8 C9 H9A 110.1
N8 C9 H9B 110.1
N8 C9 C6 108.0(2)
H9A C9 H9B 108.4
C6 C9 H9A 110.1
C6 C9 H9B 110.1
N9 C6 C9 112.0(2)
N9 C6 H6A 109.2
N9 C6 H6B 109.2
C9 C6 H6A 109.2
C9 C6 H6B 109.2
H6A C6 H6B 107.9
N9 C8 H8A 109.3
N9 C8 H8B 109.3
N9 C8 C11 111.5(2)
H8A C8 H8B 108.0
C11 C8 H8A 109.3
C11 C8 H8B 109.3
O4 N2 C1 123(2)
O3 N2 C1 116(2)
O3 N2 O4 121(3)
Cl1 C12 H12A 109.4
Cl1 C12 H12B 109.4
N8 C12 Cl1 111.25(19)
N8 C12 H12A 109.4
N8 C12 H12B 109.4
H12A C12 H12B 108.0
N9 C7 C10 111.8(2)
N9 C7 H7A 109.3
N9 C7 H7B 109.3
C10 C7 H7A 109.3
C10 C7 H7B 109.3
H7A C7 H7B 107.9
N1 C1 C2 126.9(3)
N1 C1 N2 115.8(13)
N1 C1 N2A 113.4(10)
C2 C1 N2 116.8(12)
C2 C1 N2A 119.4(10)
N8 C11 C8 108.8(2)
N8 C11 H11A 109.9
N8 C11 H11B 109.9
C8 C11 H11A 109.9
C8 C11 H11B 109.9
H11A C11 H11B 108.3
N5 C3 H3A 109.9
N5 C3 H3B 109.9
N3 C3 N5 109.0(3)
N3 C3 H3A 109.9
N3 C3 H3B 109.9
H3A C3 H3B 108.3
O3A N2A C1 117.4(14)
O3A N2A O4A 128.3(18)
O4A N2A C1 114.2(16)
H1WA O1W H1WB 104.5

loop_
_geom_bond_atom_site_label_1
_geom_bond_atom_site_label_2
_geom_bond_distance
Cl1 C12 1.768(3)
O6 N6 1.259(3)
N8 C10 1.506(4)
N8 C9 1.516(3)
N8 C12 1.495(4)
N8 C11 1.510(4)
N7 O8 1.217(4)
N7 O7 1.212(3)
N7 C5 1.456(4)
N9 C6 1.460(4)
N9 C8 1.464(4)
N9 C7 1.457(4)
N6 O5 1.250(3)
N6 C5 1.346(4)
N5 H5 0.8800
N5 C0AA 1.307(4)
N5 C3 1.441(4)
N3 H3 0.8800
N3 C2 1.308(4)
N3 C3 1.427(5)
N4 C0AA 1.334(4)
N4 C2 1.347(4)
C0AA C5 1.412(4)
N1 O2 1.243(4)
N1 O1 1.255(4)
N1 C1 1.365(4)
C2 C1 1.402(5)
C10 H10A 0.9900
C10 H10B 0.9900
C10 C7 1.524(4)
C9 H9A 0.9900
C9 H9B 0.9900
C9 C6 1.538(4)
C6 H6A 0.9900
C6 H6B 0.9900
C8 H8A 0.9900
C8 H8B 0.9900
C8 C11 1.530(5)
N2 C1 1.44(3)
N2 O4 1.23(2)
N2 O3 1.23(2)
C12 H12A 0.9900
C12 H12B 0.9900
C7 H7A 0.9900
C7 H7B 0.9900
C1 N2A 1.49(2)
C11 H11A 0.9900
C11 H11B 0.9900
C3 H3A 0.9900
C3 H3B 0.9900
O3A N2A 1.200(17)
N2A O4A 1.205(17)
O1W H1WA 0.8703
O1W H1WB 0.8699
